data_1533343
loop_
_publ_author_name
'Zvereva, I.'
'Smirnov, Yu.'
'Gusarov, V.'
'Popova, V.'
'Choisnet, J.'

_publ_section_title
;
 Complex aluminates RE2 Sr Al2 O7 (RE = La, Nd, Sm-Ho): cation ordering
 and stability of the double perovskite slab-rocksalt layer P2/RS
 intergrowth
;
_journal_name_full 'Solid State Sciences'
_journal_page_first 343
_journal_page_last 349
_journal_volume 5
_journal_year 2003
_chemical_formula_sum 'Al2 La2 O7 Sr'
_chemical_name_systematic 'La2 Sr (Al2 O7)'
_space_group_IT_number 139
_symmetry_space_group_name_Hall '-I 4 2'
_symmetry_space_group_name_H-M 'I 4/m m m'
_cell_angle_alpha 90
_cell_angle_beta 90
_cell_angle_gamma 90
_cell_formula_units_Z 2
_cell_length_a 3.7712
_cell_length_b 3.7712
_cell_length_c 20.197
_cell_volume 287.241
_citation_journal_id_ASTM SSSCFJ
_cod_data_source_file Zvereva_SSSCFJ_2003_988.cif
_cod_data_source_block Al2La2O7Sr1
_cod_original_cell_volume 287.2407
_cod_original_formula_sum 'Al2 La2 O7 Sr1'
_cod_database_code 1533343

loop_
_symmetry_equiv_pos_as_xyz
x,y,z
-y,x,z
-x,-y,z
y,-x,z
x,-y,-z
y,x,-z
-x,y,-z
-y,-x,-z
-x,-y,-z
y,-x,-z
x,y,-z
-y,x,-z
-x,y,z
-y,-x,z
x,-y,z
y,x,z
x+1/2,y+1/2,z+1/2
-y+1/2,x+1/2,z+1/2
-x+1/2,-y+1/2,z+1/2
y+1/2,-x+1/2,z+1/2
x+1/2,-y+1/2,-z+1/2
y+1/2,x+1/2,-z+1/2
-x+1/2,y+1/2,-z+1/2
-y+1/2,-x+1/2,-z+1/2
-x+1/2,-y+1/2,-z+1/2
y+1/2,-x+1/2,-z+1/2
x+1/2,y+1/2,-z+1/2
-y+1/2,x+1/2,-z+1/2
-x+1/2,y+1/2,z+1/2
-y+1/2,-x+1/2,z+1/2
x+1/2,-y+1/2,z+1/2
y+1/2,x+1/2,z+1/2

loop_
_atom_site_label
_atom_site_type_symbol
_atom_site_fract_x
_atom_site_fract_y
_atom_site_fract_z
_atom_site_occupancy
_atom_site_U_iso_or_equiv
Al1 Al+3 0 0 0.0933 1 0.0
O2 O-2 0 0.5 0.0942 1 0.0
Sr2 Sr+2 0 0 0.3186 0.365 0.0
La1 La+3 0 0 0.5 0.73 0.0
Sr1 Sr+2 0 0 0.5 0.27 0.0
La2 La+3 0 0 0.3186 0.635 0.0
O3 O-2 0 0 0.1977 1 0.0
O1 O-2 0 0 0 1 0.0
